data_7251454
loop_
_publ_author_name
'Hill, Max T.'
'Birch-Machin, Mark A.'
'Sellars, Jonathan D.'
'Waddell, Paul G.'

_publ_section_title
;
 Four polymorphic structures of a symmetric azo dye
;
_journal_issue 11
_journal_name_full CrystEngComm
_journal_page_first 1781
_journal_page_last 1790
_journal_paper_doi 10.1039/D5CE01159K
_journal_volume 28
_journal_year 2026
_chemical_formula_moiety 'C11 H11 N O4'
_chemical_formula_sum 'C11 H11 N O4'
_chemical_formula_weight 221.21
_space_group_crystal_system triclinic
_space_group_IT_number 2
_space_group_name_Hall '-P 1'
_space_group_name_H-M_alt 'P -1'
_atom_sites_solution_hydrogens geom
_atom_sites_solution_primary dual
_audit_creation_date 2025-05-13
_audit_creation_method
;
Olex2 1.5-ac5-023
(compiled 2022.04.12 svn.rca3783a0 for Rigaku Oxford Diffraction, GUI svn.r6498)
;
_audit_update_record
;
2025-12-08 deposited with the CCDC.	2026-02-09 downloaded from the CCDC.
;
_cell_angle_alpha 69.905(5)
_cell_angle_beta 72.221(5)
_cell_angle_gamma 68.201(5)
_cell_formula_units_Z 2
_cell_length_a 6.9802(3)
_cell_length_b 8.0029(4)
_cell_length_c 10.9422(7)
_cell_measurement_reflns_used 5098
_cell_measurement_temperature 150.0(2)
_cell_measurement_theta_max 75.8160
_cell_measurement_theta_min 4.3910
_cell_volume 521.80(5)
_computing_cell_refinement 'CrysAlisPro 1.171.43.126a (Rigaku OD, 2024)'
_computing_data_collection 'CrysAlisPro 1.171.43.126a (Rigaku OD, 2024)'
_computing_data_reduction 'CrysAlisPro 1.171.43.126a (Rigaku OD, 2024)'
_computing_molecular_graphics 'Olex2 1.5-ac5-023 (Dolomanov et al., 2009)'
_computing_publication_material 'Olex2 1.5-ac5-023 (Dolomanov et al., 2009)'
_computing_structure_refinement 'SHELXL 2019/1 (Sheldrick, 2015)'
_computing_structure_solution 'SHELXT 2018/2 (Sheldrick, 2018)'
_diffrn_ambient_environment N~2~
_diffrn_ambient_temperature 150.0(2)
_diffrn_detector 'Hybrid Pixel Array Detector'
_diffrn_detector_area_resol_mean 10.0000
_diffrn_detector_type 'HyPix-Arc 100'
_diffrn_measured_fraction_theta_full 0.997
_diffrn_measured_fraction_theta_max 0.931
_diffrn_measurement_details
;
List of Runs (angles in degrees, time in seconds):

  # Type    Start    End  Width  t~exp~   \w     \q     \k     \f   Frames
#--------------------------------------------------------------------------
  1  \w     35.00 130.00   0.50    0.45    --  107.32-151.00 112.00  190
  2  \w     35.00 130.00   0.50    0.45    --  107.32-151.00 112.00  190
  3  \w     20.00 110.00   0.50    0.45    --   95.82-122.00 -86.00  180
  4  \w     20.00 110.00   0.50    0.45    --   95.82-122.00 -86.00  180
  5  \w     32.00 110.00   0.50    0.45    --  107.32-122.00 -86.00  156
  6  \w     81.00 112.00   0.50    0.45    --  107.32-125.00-180.00   62
  7  \w     32.00  63.00   0.50    0.45    --  107.32-125.00-180.00   62
  8  \w     11.00 103.00   0.50    0.11    --   46.11-122.00 -86.00  184
  9  \w    -36.00  26.00   0.50    0.11    --   46.11 -19.00 -90.00  124
 10  \w     25.00 105.00   0.50    0.45    --   95.82 -77.00  90.00  160
 11  \w     25.00 105.00   0.50    0.45    --   95.82 -77.00  90.00  160
 12  \w     33.00  64.00   0.50    0.45    --  107.32 -61.00  90.00   62
 13  \w     19.00  71.00   0.50    0.45    --   95.82 -61.00 -60.00  104
 14  \w     45.00 105.00   0.50    0.45    --  107.32 -77.00 -90.00  120
 15  \w     41.00 103.00   0.50    0.45    --  107.32 -77.00-180.00  124
 16  \w     15.00  51.00   0.50    0.45    --   95.82 -45.00-180.00   72
 17  \w     15.00  51.00   0.50    0.45    --   95.82 -45.00-120.00   72
 18  \w     15.00  51.00   0.50    0.45    --   95.82 -45.00 -90.00   72
 19  \w     15.00  51.00   0.50    0.45    --   95.82 -45.00 -30.00   72
 20  \w     15.00  51.00   0.50    0.45    --   95.82 -45.00 120.00   72
 21  \w     84.00 132.00   0.50    0.45    --  107.32 125.00-150.00   96
 22  \w    141.00 167.00   0.50    0.45    --  107.32 125.00-150.00   52
 23  \w     74.00 122.00   0.50    0.11    --   46.11 125.00 120.00   96
 24  \w     57.00 118.00   0.50    0.11    --   46.11 151.00 155.00  122
 25  \w     56.00 165.00   0.50    0.45    --   95.82 151.00 155.00  218
 26  \w   -110.00 -16.00   0.50    0.45    --  -92.22 122.00  -5.00  188
 27  \w   -130.00 -26.00   0.50    0.45    --  -92.22 151.00 155.00  208
 28  \w   -124.00 -26.00   0.50    0.11    --  -47.36 151.00 155.00  196
 29  \w   -104.00 -11.00   0.50    0.11    --  -47.36 122.00  -5.00  186
 30  \w    -51.00 -11.00   0.50    0.45    --  -92.22  45.00  30.00   80
 31  \w    -35.00  -9.00   0.50    0.45    --  -92.22  30.00 150.00   52
 32  \w    -51.00 -11.00   0.50    0.45    --  -92.22  45.00 -60.00   80
 33  \w    -51.00 -11.00   0.50    0.45    --  -92.22  45.00-180.00   80
 34  \w    -35.00  -9.00   0.50    0.45    --  -92.22  30.00-150.00   52
 35  \w    -35.00  -9.00   0.50    0.45    --  -92.22  30.00-120.00   52
 36  \w    -26.00  35.00   0.50    0.11    --  -47.36  19.00-120.00  122
 37  \w    -35.00  -9.00   0.50    0.45    --  -92.22  30.00 120.00   52
 38  \w    -26.00  35.00   0.50    0.11    --  -47.36  19.00 120.00  122
 39  \w   -119.00 -56.00   0.50    0.11    --  -47.36-151.00 112.00  126
 40  \w   -165.00 -55.00   0.50    0.45    --  -92.22-151.00 112.00  220
 41  \w   -168.00 -75.00   0.50    0.45    --  -92.22-122.00 -86.00  186
 42  \w   -169.00 -67.00   0.50    0.45    --  -92.22 -61.00-180.00  204
 43  \w   -169.00 -67.00   0.50    0.45    --  -92.22 -61.00-180.00  204
;
_diffrn_measurement_device 'four-circle diffractometer'
_diffrn_measurement_device_type 'XtaLAB Synergy, Single source at home/near, HyPix-Arc 100'
_diffrn_measurement_method '\w scans'
_diffrn_orient_matrix_type 'CrysAlisPro convention (1999,Acta A55,543-557)'
_diffrn_orient_matrix_UB_11 -0.0158259000
_diffrn_orient_matrix_UB_12 -0.0787785000
_diffrn_orient_matrix_UB_13 -0.1055421000
_diffrn_orient_matrix_UB_21 -0.0504818000
_diffrn_orient_matrix_UB_22 -0.1688254000
_diffrn_orient_matrix_UB_23 0.1098462000
_diffrn_orient_matrix_UB_31 -0.2369645000
_diffrn_orient_matrix_UB_32 0.1067795000
_diffrn_orient_matrix_UB_33 0.0156322000
_diffrn_radiation_monochromator graphite
_diffrn_radiation_probe x-ray
_diffrn_radiation_type CuK\a
_diffrn_radiation_wavelength 1.54184
_diffrn_reflns_av_R_equivalents 0.0296
_diffrn_reflns_av_unetI/netI 0.0260
_diffrn_reflns_Laue_measured_fraction_full 0.997
_diffrn_reflns_Laue_measured_fraction_max 0.931
_diffrn_reflns_limit_h_max 7
_diffrn_reflns_limit_h_min -8
_diffrn_reflns_limit_k_max 10
_diffrn_reflns_limit_k_min -10
_diffrn_reflns_limit_l_max 13
_diffrn_reflns_limit_l_min -13
_diffrn_reflns_number 9705
_diffrn_reflns_point_group_measured_fraction_full 0.997
_diffrn_reflns_point_group_measured_fraction_max 0.931
_diffrn_reflns_theta_full 67.684
_diffrn_reflns_theta_max 77.104
_diffrn_reflns_theta_min 4.395
_diffrn_source 'fine-focus sealed X-ray tube'
_diffrn_source_type 'Enhance (Cu) X-ray Source'
_exptl_absorpt_coefficient_mu 0.914
_exptl_absorpt_correction_T_max 0.976
_exptl_absorpt_correction_T_min 0.907
_exptl_absorpt_correction_type analytical
_exptl_absorpt_process_details
;
CrysAlisPro 1.171.43.126a (Rigaku Oxford Diffraction, 2024)
Analytical numeric absorption correction using a multifaceted crystal
model based on expressions derived by R.C. Clark & J.S. Reid.
(Clark, R. C. & Reid, J. S. (1995). Acta Cryst. A51, 887-897)
Empirical absorption correction using spherical harmonics,
implemented in SCALE3 ABSPACK scaling algorithm.
;
_exptl_crystal_colour colourless
_exptl_crystal_colour_primary colourless
_exptl_crystal_density_diffrn 1.408
_exptl_crystal_description plate
_exptl_crystal_F_000 232
_exptl_crystal_size_max 0.15
_exptl_crystal_size_mid 0.11
_exptl_crystal_size_min 0.03
_refine_diff_density_max 0.174
_refine_diff_density_min -0.232
_refine_diff_density_rms 0.043
_refine_ls_extinction_method none
_refine_ls_goodness_of_fit_ref 1.082
_refine_ls_hydrogen_treatment constr
_refine_ls_matrix_type full
_refine_ls_number_parameters 146
_refine_ls_number_reflns 2050
_refine_ls_number_restraints 0
_refine_ls_restrained_S_all 1.082
_refine_ls_R_factor_all 0.0428
_refine_ls_R_factor_gt 0.0386
_refine_ls_shift/su_max 0.000
_refine_ls_shift/su_mean 0.000
_refine_ls_structure_factor_coef Fsqd
_refine_ls_weighting_details 'w=1/[\s^2^(Fo^2^)+(0.0627P)^2^+0.0859P] where P=(Fo^2^+2Fc^2^)/3'
_refine_ls_weighting_scheme calc
_refine_ls_wR_factor_gt 0.1099
_refine_ls_wR_factor_ref 0.1139
_reflns_Friedel_coverage 0.000
_reflns_number_gt 1790
_reflns_number_total 2050
_reflns_threshold_expression 'I > 2\s(I)'
_cod_data_source_file d5ce01159k2.cif
_cod_data_source_block jds250024_fa_SM2
_cod_depositor_comments 'Adding full bibliography for 7251450--7251455.cif.'
_cod_database_code 7251454
_chemical_oxdiff_formula 'C11 H11 N1 O4'
_shelx_space_group_comment
;
The symmetry employed for this shelxl refinement is uniquely defined
by the following loop, which should always be used as a source of
symmetry information in preference to the above space-group names.
They are only intended as comments.
;
_shelx_estimated_absorpt_t_max 0.973
_shelx_estimated_absorpt_t_min 0.875
_diffrn_oxdiff_digest_frames
;
0171bd6a42202ab6afe001247ed0c929fa0541284cf
;
_olex2_refinement_description
;
1. Fixed Uiso
 At 1.2 times of:
  All C(H) groups, All C(H,H) groups
 At 1.5 times of:
  All C(H,H,H) groups
2.a Secondary CH2 refined with riding coordinates:
 C10(H10A,H10B)
2.b Aromatic/amide H refined with riding coordinates:
 C2(H2), C3(H3), C5(H5), C6(H6), C7(H7), C8(H8)
2.c Idealised Me refined as rotating group:
 C11(H11A,H11B,H11C)
;
_shelx_shelxl_version_number 2019/1
_olex2_submission_special_instructions 'No special instructions were received'
_oxdiff_exptl_absorpt_empirical_details
;
Empirical correction (ABSPACK) includes:
- Absorption correction using spherical harmonics
- Frame scaling
;
_oxdiff_exptl_absorpt_empirical_full_max 1.962
_oxdiff_exptl_absorpt_empirical_full_min 0.699

loop_
_space_group_symop_operation_xyz
'x, y, z'
'-x, -y, -z'

loop_
_atom_site_label
_atom_site_type_symbol
_atom_site_fract_x
_atom_site_fract_y
_atom_site_fract_z
_atom_site_U_iso_or_equiv
_atom_site_adp_type
_atom_site_occupancy
_atom_site_site_symmetry_order
_atom_site_calc_flag
_atom_site_refinement_flags_posn
_atom_site_refinement_flags_adp
_atom_site_refinement_flags_occupancy
_atom_site_disorder_assembly
_atom_site_disorder_group
O1 O 0.60339(15) 0.96107(12) 0.67385(9) 0.0389(3) Uani 1 1 d . . . . .
O2 O 0.46658(15) 0.75221(12) 0.83970(9) 0.0377(3) Uani 1 1 d . . . . .
O3 O 0.95875(15) 0.01783(12) 0.26572(10) 0.0413(3) Uani 1 1 d . . . . .
O4 O 1.05448(17) 0.22141(14) 0.09107(10) 0.0445(3) Uani 1 1 d . . . . .
N1 N 0.97905(16) 0.17346(14) 0.20973(11) 0.0325(3) Uani 1 1 d . . . . .
C1 C 0.90866(17) 0.30858(16) 0.28886(13) 0.0278(3) Uani 1 1 d . . . . .
C2 C 0.91764(19) 0.48901(17) 0.22506(13) 0.0315(3) Uani 1 1 d . . . . .
H2 H 0.967638 0.525214 0.131751 0.038 Uiso 1 1 calc R U . . .
C3 C 0.85190(19) 0.61457(16) 0.30091(13) 0.0315(3) Uani 1 1 d . . . . .
H3 H 0.856680 0.738852 0.259039 0.038 Uiso 1 1 calc R U . . .
C4 C 0.77870(17) 0.56204(16) 0.43775(12) 0.0281(3) Uani 1 1 d . . . . .
C5 C 0.77228(18) 0.37758(17) 0.49862(13) 0.0300(3) Uani 1 1 d . . . . .
H5 H 0.722953 0.340171 0.591930 0.036 Uiso 1 1 calc R U . . .
C6 C 0.83682(18) 0.25036(16) 0.42430(13) 0.0290(3) Uani 1 1 d . . . . .
H6 H 0.831987 0.125934 0.465211 0.035 Uiso 1 1 calc R U . . .
C7 C 0.71418(18) 0.69994(16) 0.51439(13) 0.0294(3) Uani 1 1 d . . . . .
H7 H 0.737335 0.817631 0.469024 0.035 Uiso 1 1 calc R U . . .
C8 C 0.62590(19) 0.67097(17) 0.64250(13) 0.0317(3) Uani 1 1 d . . . . .
H8 H 0.599820 0.554643 0.688975 0.038 Uiso 1 1 calc R U . . .
C9 C 0.56630(18) 0.81389(16) 0.71600(12) 0.0301(3) Uani 1 1 d . . . . .
C10 C 0.4013(2) 0.86916(18) 0.92989(14) 0.0411(3) Uani 1 1 d . . . . .
H10A H 0.263197 0.962941 0.918372 0.049 Uiso 1 1 calc R U . . .
H10B H 0.505862 0.935359 0.911889 0.049 Uiso 1 1 calc R U . . .
C11 C 0.3854(3) 0.7461(2) 1.06680(15) 0.0466(4) Uani 1 1 d . . . . .
H11A H 0.524687 0.658877 1.078631 0.070 Uiso 1 1 calc R U . . .
H11B H 0.287493 0.676073 1.081723 0.070 Uiso 1 1 calc R U . . .
H11C H 0.333332 0.821826 1.130674 0.070 Uiso 1 1 calc R U . . .

loop_
_atom_site_aniso_label
_atom_site_aniso_U_11
_atom_site_aniso_U_22
_atom_site_aniso_U_33
_atom_site_aniso_U_23
_atom_site_aniso_U_13
_atom_site_aniso_U_12
O1 0.0469(5) 0.0306(5) 0.0350(5) -0.0084(4) -0.0023(4) -0.0121(4)
O2 0.0538(6) 0.0291(4) 0.0292(5) -0.0117(4) 0.0001(4) -0.0144(4)
O3 0.0549(6) 0.0279(5) 0.0423(6) -0.0114(4) -0.0040(4) -0.0166(4)
O4 0.0606(6) 0.0392(5) 0.0299(5) -0.0120(4) 0.0016(4) -0.0166(4)
N1 0.0358(5) 0.0289(5) 0.0325(6) -0.0093(4) -0.0046(4) -0.0099(4)
C1 0.0276(6) 0.0250(6) 0.0307(6) -0.0089(5) -0.0058(5) -0.0063(4)
C2 0.0361(6) 0.0285(6) 0.0272(6) -0.0044(5) -0.0061(5) -0.0097(5)
C3 0.0358(6) 0.0230(5) 0.0328(7) -0.0040(5) -0.0085(5) -0.0073(4)
C4 0.0249(5) 0.0255(5) 0.0328(7) -0.0084(5) -0.0076(5) -0.0041(4)
C5 0.0295(5) 0.0297(6) 0.0276(6) -0.0063(5) -0.0041(5) -0.0077(4)
C6 0.0291(6) 0.0236(5) 0.0321(6) -0.0049(5) -0.0057(5) -0.0078(4)
C7 0.0285(6) 0.0255(6) 0.0321(7) -0.0074(5) -0.0075(5) -0.0048(4)
C8 0.0339(6) 0.0265(6) 0.0328(7) -0.0069(5) -0.0064(5) -0.0081(5)
C9 0.0302(6) 0.0264(6) 0.0301(6) -0.0064(5) -0.0073(5) -0.0045(4)
C10 0.0604(8) 0.0301(6) 0.0315(7) -0.0136(6) -0.0024(6) -0.0124(6)
C11 0.0641(9) 0.0380(7) 0.0329(7) -0.0108(6) -0.0029(6) -0.0141(6)

loop_
_atom_type_symbol
_atom_type_description
_atom_type_scat_dispersion_real
_atom_type_scat_dispersion_imag
_atom_type_scat_source
C C 0.0181 0.0091 'International Tables Vol C Tables 4.2.6.8 and 6.1.1.4'
H H 0.0000 0.0000 'International Tables Vol C Tables 4.2.6.8 and 6.1.1.4'
N N 0.0311 0.0180 'International Tables Vol C Tables 4.2.6.8 and 6.1.1.4'
O O 0.0492 0.0322 'International Tables Vol C Tables 4.2.6.8 and 6.1.1.4'

loop_
_exptl_crystal_face_index_h
_exptl_crystal_face_index_k
_exptl_crystal_face_index_l
_exptl_crystal_face_perp_dist
0 0 -1 0.0190
0 0 1 0.0090
0 -1 0 0.0400
0 1 0 0.0620
-1 0 0 0.0559
1 0 0 0.0569
1 2 0 0.0565
1 1 0 0.0594

loop_
_geom_angle_atom_site_label_1
_geom_angle_atom_site_label_2
_geom_angle_atom_site_label_3
_geom_angle
_geom_angle_site_symmetry_1
_geom_angle_site_symmetry_3
_geom_angle_publ_flag
C9 O2 C10 117.81(10) . . ?
O3 N1 O4 123.16(11) . . ?
O3 N1 C1 118.20(11) . . ?
O4 N1 C1 118.65(10) . . ?
C2 C1 N1 118.79(11) . . ?
C6 C1 N1 118.49(11) . . ?
C6 C1 C2 122.72(11) . . ?
C3 C2 C1 118.18(12) . . ?
C2 C3 C4 121.10(11) . . ?
C3 C4 C5 118.92(11) . . ?
C3 C4 C7 119.01(11) . . ?
C5 C4 C7 122.06(12) . . ?
C6 C5 C4 120.76(12) . . ?
C5 C6 C1 118.32(11) . . ?
C8 C7 C4 124.33(12) . . ?
C7 C8 C9 122.30(12) . . ?
O1 C9 O2 124.39(11) . . ?
O1 C9 C8 126.54(12) . . ?
O2 C9 C8 109.06(10) . . ?
O2 C10 C11 107.38(11) . . ?

loop_
_geom_bond_atom_site_label_1
_geom_bond_atom_site_label_2
_geom_bond_distance
_geom_bond_site_symmetry_2
_geom_bond_publ_flag
O1 C9 1.2030(15) . ?
O2 C9 1.3345(15) . ?
O2 C10 1.4494(15) . ?
O3 N1 1.2249(14) . ?
O4 N1 1.2249(15) . ?
N1 C1 1.4662(15) . ?
C1 C2 1.3871(17) . ?
C1 C6 1.3820(17) . ?
C2 C3 1.3809(17) . ?
C3 C4 1.3927(18) . ?
C4 C5 1.4072(17) . ?
C4 C7 1.4697(16) . ?
C5 C6 1.3804(17) . ?
C7 C8 1.3243(18) . ?
C8 C9 1.4841(16) . ?
C10 C11 1.481(2) . ?

loop_
_exptl_oxdiff_crystal_face_indexfrac_h
_exptl_oxdiff_crystal_face_indexfrac_k
_exptl_oxdiff_crystal_face_indexfrac_l
_exptl_oxdiff_crystal_face_x
_exptl_oxdiff_crystal_face_y
_exptl_oxdiff_crystal_face_z
-0.0000 -0.0000 -1.0000 0.1055 -0.1098 -0.0156
0.0000 0.0000 1.0000 -0.1055 0.1098 0.0156
-0.0000 -1.0000 -0.0000 0.0788 0.1688 -0.1068
0.0000 1.0000 0.0000 -0.0788 -0.1688 0.1068
-1.0000 -0.0000 -0.0000 0.0158 0.0505 0.2370
1.0000 0.0000 0.0000 -0.0158 -0.0505 -0.2370
1.0000 2.0000 0.0000 -0.1734 -0.3881 -0.0234
1.0000 1.0000 0.0000 -0.0946 -0.2193 -0.1302
